data_7702389
loop_
_publ_author_name
'Pleus, Rainer J.'
'Waden, Harald'
'Saak, Wolfgang'
'Haase, Detlev'
'Pohl, Siegfried'

_publ_section_title
;
 Preparation of the first sulfur-containing cobalt and nickel complexes
 stabilised by the macrocyclic cyclam ligand; observation of S--H bond
 activation
;
_journal_issue 15
_journal_name_full 'Journal of the Chemical Society, Dalton Transactions'
_journal_page_first 2601
_journal_paper_doi 10.1039/a902015b
_journal_year 1999
_chemical_formula_sum 'C24 H54 Cl2 Co2 N10 O4 S2'
_chemical_formula_weight 863.66
_space_group_IT_number 22
_space_group_name_Hall 'F 2 2'
_space_group_name_H-M_alt 'F 2 2 2'
_symmetry_cell_setting orthorhombic
_symmetry_space_group_name_H-M 'F 2 2 2'
_atom_sites_solution_hydrogens geom
_atom_sites_solution_primary direct
_atom_sites_solution_secondary difmap
_audit_creation_method SHELXL
_cell_angle_alpha 90.00
_cell_angle_beta 90.00
_cell_angle_gamma 90.00
_cell_formula_units_Z 4
_cell_length_a 12.899(3)
_cell_length_b 13.879(3)
_cell_length_c 21.201(4)
_cell_measurement_reflns_used 56
_cell_measurement_temperature 293(2)
_cell_measurement_theta_max 16.0
_cell_measurement_theta_min 12.2
_cell_volume 3795.5(14)
_computing_cell_refinement 'STADI4 (STOE, 1996)'
_computing_data_collection 'STADI4 (STOE, 1996)'
_computing_data_reduction 'X-RED  (STOE, 1996)'
_computing_molecular_graphics 'SHELXTL-PC (Siemens, 1990)'
_computing_publication_material 'SHELXL-93 (Sheldrick, 1993)'
_computing_structure_refinement 'SHELXL-93 (Sheldrick, 1993)'
_computing_structure_solution 'SHELXTL-PC (Siemens, 1990)'
_diffrn_ambient_temperature 293(2)
_diffrn_measurement_device 'Siemens STOE AED2 4-circle-diffractometer'
_diffrn_measurement_method
; Scan width (omega) = 1.36 - 1.48, scan ratio 2theta:omega = 1.00
  I(Net) and sigma(I) calculated according to Blessing (1987)
;
_diffrn_radiation_monochromator graphite
_diffrn_radiation_source 'fine-focus sealed tube'
_diffrn_radiation_type MoK\a
_diffrn_radiation_wavelength 0.71073
_diffrn_reflns_av_R_equivalents 0.0000
_diffrn_reflns_av_sigmaI/netI 0.0387
_diffrn_reflns_limit_h_max 14
_diffrn_reflns_limit_h_min 0
_diffrn_reflns_limit_k_max 15
_diffrn_reflns_limit_k_min 0
_diffrn_reflns_limit_l_max 24
_diffrn_reflns_limit_l_min 0
_diffrn_reflns_number 844
_diffrn_reflns_theta_max 23.92
_diffrn_reflns_theta_min 1.92
_diffrn_standards_decay_% 5.1
_diffrn_standards_interval_time 45
_diffrn_standards_number 3
_exptl_absorpt_coefficient_mu 1.181
_exptl_absorpt_correction_T_max 0.8426
_exptl_absorpt_correction_T_min 0.6622
_exptl_absorpt_correction_type empirical
_exptl_crystal_density_diffrn 1.511
_exptl_crystal_description plates
_exptl_crystal_F_000 1808
_exptl_crystal_size_max 0.440
_exptl_crystal_size_mid 0.340
_exptl_crystal_size_min 0.150
_refine_diff_density_max 0.780
_refine_diff_density_min -0.408
_refine_diff_density_rms 0.106
_refine_ls_abs_structure_details 'Flack H D (1983), Acta Cryst. A39, 876-881'
_refine_ls_abs_structure_Flack 0.23(16)
_refine_ls_extinction_method none
_refine_ls_goodness_of_fit_all 1.213
_refine_ls_goodness_of_fit_obs 1.089
_refine_ls_matrix_type full
_refine_ls_number_parameters 108
_refine_ls_number_reflns 842
_refine_ls_number_restraints 5
_refine_ls_restrained_S_all 1.233
_refine_ls_restrained_S_obs 1.084
_refine_ls_R_factor_all 0.0880
_refine_ls_R_factor_obs 0.0563
_refine_ls_shift/esd_max 0.000
_refine_ls_shift/esd_mean 0.000
_refine_ls_structure_factor_coef Fsqd
_refine_ls_weighting_details 'w=1/[\s^2^(Fo^2^)+(0.0647P)^2^+52.9363P] where P=(Fo^2^+2Fc^2^)/3'
_refine_ls_weighting_scheme calc
_refine_ls_wR_factor_all 0.1736
_refine_ls_wR_factor_obs 0.1331
_reflns_number_observed 663
_reflns_number_total 844
_reflns_observed_criterion >2sigma(I)
_cod_data_source_file 902015b.txt
_cod_data_source_block compound_8
_cod_depositor_comments
;
The following automatic conversions were performed:

data item '_refine_ls_weighting_scheme' value 'calc
w=1/[\s^2^(Fo^2^)+(0.0647P)^2^+52.9363P] where P=(Fo^2^+2Fc^2^)/3'
was changed to 'calc'. A new data item '_refine_ls_weighting_details'
was created with the value set to
'w=1/[\s^2^(Fo^2^)+(0.0647P)^2^+52.9363P] where P=(Fo^2^+2Fc^2^)/3'.

Automatic conversion script
Id: cif_fix_values 6909 2019-04-08 15:41:33Z antanas 
;
_cod_original_sg_symbol_H-M F222
_cod_database_code 7702389

loop_
_symmetry_equiv_pos_as_xyz
'x, y, z'
'-x, -y, z'
'-x, y, -z'
'x, -y, -z'
'x, y+1/2, z+1/2'
'-x, -y+1/2, z+1/2'
'-x, y+1/2, -z+1/2'
'x, -y+1/2, -z+1/2'
'x+1/2, y, z+1/2'
'-x+1/2, -y, z+1/2'
'-x+1/2, y, -z+1/2'
'x+1/2, -y, -z+1/2'
'x+1/2, y+1/2, z'
'-x+1/2, -y+1/2, z'
'-x+1/2, y+1/2, -z'
'x+1/2, -y+1/2, -z'

loop_
_atom_site_aniso_label
_atom_site_aniso_U_11
_atom_site_aniso_U_22
_atom_site_aniso_U_33
_atom_site_aniso_U_23
_atom_site_aniso_U_13
_atom_site_aniso_U_12
Co1 0.0278(9) 0.0313(9) 0.0341(10) 0.000 0.000 -0.002(2)
S1 0.065(2) 0.028(2) 0.035(2) 0.000 0.009(6) 0.000
N1 0.054(6) 0.034(4) 0.038(4) -0.004(4) -0.014(12) 0.001(12)
N2 0.026(4) 0.165(13) 0.046(6) -0.045(17) -0.003(4) 0.012(14)
C1 0.058(13) 0.054(14) 0.061(16) -0.013(14) -0.018(12) -0.022(12)
C2 0.070(12) 0.102(17) 0.054(12) -0.017(12) -0.025(10) 0.016(12)
C3 0.054(9) 0.080(11) 0.068(10) 0.008(9) -0.004(8) -0.004(9)
C4 0.091(16) 0.112(21) 0.053(13) 0.002(12) 0.001(11) -0.027(14)
C5 0.062(13) 0.054(14) 0.048(14) 0.004(12) 0.014(12) -0.014(13)
Cl1 0.055(2) 0.086(3) 0.034(2) 0.000 0.000 -0.004(7)

loop_
_atom_site_label
_atom_site_type_symbol
_atom_site_fract_x
_atom_site_fract_y
_atom_site_fract_z
_atom_site_U_iso_or_equiv
_atom_site_thermal_displace_type
_atom_site_occupancy
_atom_site_calc_flag
_atom_site_refinement_flags
_atom_site_disorder_group
Co1 Co 0.2500 0.7500 0.16540(8) 0.0311(5) Uani 1 d S .
S1 S 0.2500 0.6503(2) 0.2500 0.0423(9) Uani 1 d S .
N1 N 0.2551(20) 0.6399(6) 0.1007(4) 0.042(2) Uani 1 d . .
H1 H 0.2548(20) 0.6665(6) 0.0615(4) 0.051 Uiso 1 calc R .
N2 N 0.0974(7) 0.7500(21) 0.1589(5) 0.079(4) Uani 1 d . .
H2 H 0.0813(7) 0.7217(21) 0.1964(5) 0.095 Uiso 1 calc R .
C1 C 0.1519(15) 0.5797(17) 0.1084(13) 0.058(7) Uani 1 d . .
H1A H 0.1431(15) 0.5350(17) 0.0737(13) 0.069 Uiso 1 calc R .
H1B H 0.1520(15) 0.5440(17) 0.1477(13) 0.069 Uiso 1 calc R .
C2 C 0.0663(17) 0.6568(19) 0.1083(12) 0.076(7) Uani 1 d . .
H2A H 0.0012(17) 0.6280(19) 0.1212(12) 0.091 Uiso 1 calc R .
H2B H 0.0576(17) 0.6819(19) 0.0659(12) 0.091 Uiso 1 calc R .
C3 C 0.0290(12) 0.8118(11) 0.1569(7) 0.068(4) Uani 1 d D .
H3A H 0.0286(12) 0.8489(11) 0.1956(7) 0.081 Uiso 1 calc R .
H3B H -0.0383(12) 0.7815(11) 0.1519(7) 0.081 Uiso 1 calc R .
C4 C 0.0517(14) 0.8780(19) 0.1002(10) 0.085(8) Uani 1 d D .
H4A H 0.0010(14) 0.9296(19) 0.0991(10) 0.102 Uiso 1 calc R .
H4B H 0.0452(14) 0.8414(19) 0.0615(10) 0.102 Uiso 1 calc R .
C5 C 0.1613(14) 0.9213(17) 0.1044(12) 0.055(7) Uani 1 d D .
H5A H 0.1681(14) 0.9685(17) 0.0709(12) 0.066 Uiso 1 calc R .
H5B H 0.1663(14) 0.9559(17) 0.1441(12) 0.066 Uiso 1 calc R .
N3 N -0.0657(9) 0.8842(20) 0.2488(33) 0.096(7) Uiso 0.50 d PD -1
C6 C -0.1542(9) 0.8843(19) 0.2486(25) 0.068(6) Uiso 0.50 d PD -1
C7 C -0.2664(9) 0.8875(15) 0.2451(36) 0.065(8) Uiso 0.50 d PD -1
H7A H -0.2895(15) 0.9527(35) 0.2506(137) 0.098 Uiso 0.50 calc PR -1
H7B H -0.2953(9) 0.8478(163) 0.2778(92) 0.098 Uiso 0.50 calc PR -1
H7C H -0.2886(14) 0.8641(190) 0.2047(62) 0.098 Uiso 0.50 calc PR -1
Cl1 Cl 0.2500 0.7500 -0.0646(2) 0.0585(11) Uani 1 d S .
O6 O 0.2503(51) 0.7151(13) -0.1270(9) 0.096(6) Uiso 0.50 d P .
O7 O 0.2065(28) 0.8482(30) -0.0620(18) 0.152(15) Uiso 0.50 d P .
O8 O 0.1688(26) 0.6888(21) -0.0350(14) 0.095(9) Uiso 0.50 d P .
O9 O 0.3378(16) 0.7299(17) -0.0288(9) 0.059(6) Uiso 0.50 d P .

loop_
_atom_type_symbol
_atom_type_description
_atom_type_scat_dispersion_real
_atom_type_scat_dispersion_imag
_atom_type_scat_source
C C 0.0033 0.0016 'International Tables Vol C Tables 4.2.6.8 and 6.1.1.4'
H H 0.0000 0.0000 'International Tables Vol C Tables 4.2.6.8 and 6.1.1.4'
N N 0.0061 0.0033 'International Tables Vol C Tables 4.2.6.8 and 6.1.1.4'
O O 0.0106 0.0060 'International Tables Vol C Tables 4.2.6.8 and 6.1.1.4'
S S 0.1246 0.1234 'International Tables Vol C Tables 4.2.6.8 and 6.1.1.4'
Cl Cl 0.1484 0.1585 'International Tables Vol C Tables 4.2.6.8 and 6.1.1.4'
Co Co 0.3494 0.9721 'International Tables Vol C Tables 4.2.6.8 and 6.1.1.4'

loop_
_geom_angle_atom_site_label_1
_geom_angle_atom_site_label_2
_geom_angle_atom_site_label_3
_geom_angle
_geom_angle_site_symmetry_1
_geom_angle_site_symmetry_3
N2 Co1 N2 172.0(6) . 14_565
N2 Co1 N1 89.1(9) . .
N2 Co1 N1 85.5(11) 14_565 .
N2 Co1 N1 85.5(11) . 14_565
N2 Co1 N1 89.1(9) 14_565 14_565
N1 Co1 N1 96.3(5) . 14_565
N2 Co1 S1 93.2(7) . .
N2 Co1 S1 93.2(5) 14_565 .
N1 Co1 S1 94.2(3) . .
N1 Co1 S1 169.4(3) 14_565 .
N2 Co1 S1 93.2(5) . 14_565
N2 Co1 S1 93.2(7) 14_565 14_565
N1 Co1 S1 169.4(3) . 14_565
N1 Co1 S1 94.2(3) 14_565 14_565
S1 Co1 S1 75.31(14) . 14_565
Co1 S1 Co1 104.69(14) 11 .
C5 N1 C1 109.2(8) 14_565 .
C5 N1 Co1 116.5(14) 14_565 .
C1 N1 Co1 107.3(13) . .
C3 N2 C2 109.4(12) . .
C3 N2 Co1 135.8(20) . .
C2 N2 Co1 106.0(11) . .
C2 C1 N1 103.7(19) . .
C1 C2 N2 110.6(15) . .
N2 C3 C4 107.9(18) . .
C3 C4 C5 111.2(15) . .
N1 C5 C4 118.4(21) 14_565 .
N3 C6 C7 176.8(28) . .
O9 Cl1 O9 113.8(15) . 14_565
O9 Cl1 O6 125.7(28) . 14_565
O9 Cl1 O6 116.2(27) 14_565 14_565
O9 Cl1 O6 116.2(27) . .
O9 Cl1 O6 125.7(28) 14_565 .
O6 Cl1 O6 40.2(15) 14_565 .
O9 Cl1 O7 59.0(17) . 14_565
O9 Cl1 O7 118.3(17) 14_565 14_565
O6 Cl1 O7 110.8(22) 14_565 14_565
O6 Cl1 O7 73.6(18) . 14_565
O9 Cl1 O7 118.3(17) . .
O9 Cl1 O7 59.0(17) 14_565 .
O6 Cl1 O7 73.6(18) 14_565 .
O6 Cl1 O7 110.8(22) . .
O7 Cl1 O7 175.6(31) 14_565 .
O9 Cl1 O8 103.2(12) . .
O9 Cl1 O8 46.4(16) 14_565 .
O6 Cl1 O8 126.2(27) 14_565 .
O6 Cl1 O8 101.7(22) . .
O7 Cl1 O8 74.0(17) 14_565 .
O7 Cl1 O8 104.1(19) . .
O9 Cl1 O8 46.4(16) . 14_565
O9 Cl1 O8 103.2(12) 14_565 14_565
O6 Cl1 O8 101.7(22) 14_565 14_565
O6 Cl1 O8 126.2(27) . 14_565
O7 Cl1 O8 104.1(19) 14_565 14_565
O7 Cl1 O8 74.0(17) . 14_565
O8 Cl1 O8 130.0(22) . 14_565
O6 O6 Cl1 69.9(8) 14_565 .
O6 O6 O7 120.8(34) 14_565 14_565
Cl1 O6 O7 55.0(16) . 14_565
O9 O7 Cl1 57.6(18) 14_565 .
O9 O7 O6 97.9(26) 14_565 14_565
Cl1 O7 O6 51.5(15) . 14_565
O9 O7 O8 89.1(25) 14_565 14_565
Cl1 O7 O8 53.4(18) . 14_565
O6 O7 O8 79.6(28) 14_565 14_565
O9 O8 Cl1 62.3(21) 14_565 .
O9 O8 O7 112.9(34) 14_565 14_565
Cl1 O8 O7 52.6(18) . 14_565
O8 O9 Cl1 71.2(24) 14_565 .
O8 O9 O7 132.2(31) 14_565 14_565
Cl1 O9 O7 63.4(17) . 14_565

loop_
_geom_bond_atom_site_label_1
_geom_bond_atom_site_label_2
_geom_bond_distance
_geom_bond_site_symmetry_2
Co1 N2 1.973(9) .
Co1 N2 1.973(9) 14_565
Co1 N1 2.055(8) .
Co1 N1 2.055(8) 14_565
Co1 S1 2.266(2) .
Co1 S1 2.266(2) 14_565
S1 Co1 2.266(2) 11
N1 C5 1.37(3) 14_565
N1 C1 1.58(3) .
N2 C3 1.23(2) .
N2 C2 1.73(3) .
C1 C2 1.54(2) .
C3 C4 1.5398(11) .
C4 C5 1.5399(11) .
C5 N1 1.37(3) 14_565
N3 C6 1.1403(11) .
C6 C7 1.4503(11) .
Cl1 O9 1.39(2) .
Cl1 O9 1.39(2) 14_565
Cl1 O6 1.41(2) 14_565
Cl1 O6 1.41(2) .
Cl1 O7 1.47(4) 14_565
Cl1 O7 1.47(4) .
Cl1 O8 1.49(3) .
Cl1 O8 1.49(3) 14_565
O6 O6 0.97(4) 14_565
O6 O7 1.73(5) 14_565
O7 O9 1.41(4) 14_565
O7 O6 1.73(5) 14_565
O7 O8 1.78(5) 14_565
O8 O9 1.14(4) 14_565
O8 O7 1.78(5) 14_565
O9 O8 1.14(4) 14_565
O9 O7 1.41(4) 14_565
